data_4306085
loop_
_publ_author_name
'Yuqi Li'
'Patrick J. Carroll'
'Larry G. Sneddon'

_publ_section_title
;
Ionic-Liquid-Promoted Decaborane Dehydrogenative Alkyne-Insertion
Reactions: A New Route to o-Carboranes
;
_journal_name_full 'Inorganic Chemistry'
_journal_page_first 9193
_journal_page_last 9202
_journal_paper_doi 10.1021/ic800999y
_journal_volume 47
_journal_year 2008
_chemical_formula_sum 'C9 H32 B20'
_chemical_formula_weight 356.55
_space_group_IT_number 14
_symmetry_cell_setting monoclinic
_symmetry_Int_Tables_number 14
_symmetry_space_group_name_Hall '-P 2ybc'
_symmetry_space_group_name_H-M 'P 1 21/c 1'
_atom_sites_solution_hydrogens geom
_atom_sites_solution_primary direct
_audit_creation_method SHELXL-97
_cell_angle_alpha 90.00
_cell_angle_beta 106.01(3)
_cell_angle_gamma 90.00
_cell_formula_units_Z 4
_cell_length_a 13.537(6)
_cell_length_b 11.577(5)
_cell_length_c 13.750(6)
_cell_measurement_temperature 143(1)
_cell_volume 2071.3(16)
_computing_data_collection 'CrystalClear (Rigaku, 1999)'
_computing_data_reduction 'CrystalClear (Rigaku, 1999)'
_computing_structure_refinement 'SHELXL-97 (Sheldrick, 1997)'
_computing_structure_solution 'SIR97 (Altomare, 1999)'
_diffrn_ambient_temperature 143(1)
_diffrn_measured_fraction_theta_full 0.962
_diffrn_measured_fraction_theta_max 0.962
_diffrn_measurement_device 'CCD Area Detector'
_diffrn_measurement_device_type 'Rigaku Mercury'
_diffrn_measurement_method 'phi and omega rotations'
_diffrn_radiation_monochromator graphite
_diffrn_radiation_source 'rotating anode'
_diffrn_radiation_type MoK\a
_diffrn_radiation_wavelength 0.71073
_diffrn_reflns_av_R_equivalents 0.0528
_diffrn_reflns_av_sigmaI/netI 0.0484
_diffrn_reflns_limit_h_max 13
_diffrn_reflns_limit_h_min -15
_diffrn_reflns_limit_k_max 11
_diffrn_reflns_limit_k_min -13
_diffrn_reflns_limit_l_max 15
_diffrn_reflns_limit_l_min -11
_diffrn_reflns_number 6516
_diffrn_reflns_theta_full 24.05
_diffrn_reflns_theta_max 24.05
_diffrn_reflns_theta_min 2.57
_exptl_absorpt_coefficient_mu 0.049
_exptl_absorpt_correction_type none
_exptl_crystal_density_diffrn 1.143
_exptl_crystal_density_method 'not measured'
_exptl_crystal_F_000 744
_exptl_crystal_size_max 0.45
_exptl_crystal_size_mid 0.27
_exptl_crystal_size_min 0.01
_refine_diff_density_max 0.431
_refine_diff_density_min -0.306
_refine_diff_density_rms 0.076
_refine_ls_extinction_method none
_refine_ls_goodness_of_fit_ref 1.136
_refine_ls_hydrogen_treatment constr
_refine_ls_matrix_type full
_refine_ls_number_parameters 263
_refine_ls_number_reflns 3150
_refine_ls_number_restraints 0
_refine_ls_restrained_S_all 1.136
_refine_ls_R_factor_all 0.1781
_refine_ls_R_factor_gt 0.1180
_refine_ls_shift/su_max 0.001
_refine_ls_shift/su_mean 0.000
_refine_ls_structure_factor_coef Fsqd
_refine_ls_weighting_details 'calc w=1/[\s^2^(Fo^2^)+(0.0795P)^2^+7.9940P] where P=(Fo^2^+2Fc^2^)/3'
_refine_ls_weighting_scheme calc
_refine_ls_wR_factor_gt 0.2601
_refine_ls_wR_factor_ref 0.3136
_reflns_number_gt 2046
_reflns_number_total 3150
_reflns_threshold_expression >2sigma(I)
_cod_data_source_file ic800999y_si_002_1.cif
_cod_data_source_block UP3219
_cod_original_cell_volume 2071.3(15)
_cod_original_sg_symbol_H-M 'P 21/c '
_cod_database_code 4306085

loop_
_symmetry_equiv_pos_as_xyz
'x, y, z'
'-x, y+1/2, -z+1/2'
'-x, -y, -z'
'x, -y-1/2, z-1/2'

loop_
_atom_site_label
_atom_site_type_symbol
_atom_site_fract_x
_atom_site_fract_y
_atom_site_fract_z
_atom_site_U_iso_or_equiv
_atom_site_adp_type
_atom_site_occupancy
_atom_site_symmetry_multiplicity
_atom_site_calc_flag
_atom_site_refinement_flags
_atom_site_disorder_assembly
_atom_site_disorder_group
C1 C 0.8347(4) 0.7058(5) 0.5898(4) 0.0393(13) Uani 1 1 d . . .
C2 C 0.7687(5) 0.8130(5) 0.5342(4) 0.0476(15) Uani 1 1 d . . .
H2 H 0.7140 0.8009 0.4747 0.059 Uiso 1 1 calc R . .
B3 B 0.7512(6) 0.7701(7) 0.6433(5) 0.0508(18) Uani 1 1 d . . .
H3 H 0.6808 0.7292 0.6519 0.063 Uiso 1 1 calc R . .
B4 B 0.8720(6) 0.7277(7) 0.7136(5) 0.0524(18) Uani 1 1 d . . .
H4 H 0.8828 0.6584 0.7703 0.066 Uiso 1 1 calc R . .
B5 B 0.9570(5) 0.7458(6) 0.6396(5) 0.0471(17) Uani 1 1 d . . .
H5 H 1.0240 0.6891 0.6476 0.059 Uiso 1 1 calc R . .
B6 B 0.8866(5) 0.7975(6) 0.5225(5) 0.0455(16) Uani 1 1 d . . .
H6 H 0.9052 0.7748 0.4519 0.057 Uiso 1 1 calc R . .
B7 B 0.7544(6) 0.9136(7) 0.6157(6) 0.059(2) Uani 1 1 d . . .
H7 H 0.6861 0.9685 0.6063 0.074 Uiso 1 1 calc R . .
B8 B 0.8238(6) 0.8631(7) 0.7322(5) 0.056(2) Uani 1 1 d . . .
H8 H 0.8033 0.8848 0.8021 0.070 Uiso 1 1 calc R . .
B9 B 0.9503(6) 0.8494(7) 0.7294(5) 0.056(2) Uani 1 1 d . . .
H9 H 1.0142 0.8624 0.7980 0.071 Uiso 1 1 calc R . .
B10 B 0.9604(6) 0.8914(7) 0.6114(6) 0.058(2) Uani 1 1 d . . .
H10 H 1.0301 0.9321 0.6009 0.073 Uiso 1 1 calc R . .
B11 B 0.8385(6) 0.9319(7) 0.5413(6) 0.0569(19) Uani 1 1 d . . .
H11 H 0.8260 0.9997 0.4831 0.071 Uiso 1 1 calc R . .
B12 B 0.8775(6) 0.9634(7) 0.6691(6) 0.062(2) Uani 1 1 d . . .
H12 H 0.8923 1.0527 0.6968 0.077 Uiso 1 1 calc R . .
C1' C 0.6663(4) 0.2144(5) 0.3012(4) 0.0364(13) Uani 1 1 d . . .
C2' C 0.5924(4) 0.3113(5) 0.2332(4) 0.0450(14) Uani 1 1 d . . .
H2' H 0.6019 0.3904 0.2516 0.056 Uiso 1 1 calc R . .
B3' B 0.6817(5) 0.2481(6) 0.1868(5) 0.0451(16) Uani 1 1 d . . .
H3' H 0.7503 0.2909 0.1756 0.056 Uiso 1 1 calc R . .
B4' B 0.6837(5) 0.1054(6) 0.2272(4) 0.0395(15) Uani 1 1 d . . .
H4' H 0.7535 0.0521 0.2423 0.049 Uiso 1 1 calc R . .
B5' B 0.5993(5) 0.0939(6) 0.3004(5) 0.0406(15) Uani 1 1 d . . .
H5' H 0.6140 0.0334 0.3645 0.051 Uiso 1 1 calc R . .
B6' B 0.5419(5) 0.2266(6) 0.3052(5) 0.0411(15) Uani 1 1 d . . .
H6' H 0.5184 0.2554 0.3718 0.051 Uiso 1 1 calc R . .
B7' B 0.5588(6) 0.2779(6) 0.1117(5) 0.0480(17) Uani 1 1 d . . .
H7' H 0.5456 0.3411 0.0497 0.060 Uiso 1 1 calc R . .
B8' B 0.6140(5) 0.1453(6) 0.1056(5) 0.0434(16) Uani 1 1 d . . .
H8' H 0.6375 0.1186 0.0385 0.054 Uiso 1 1 calc R . .
B9' B 0.5632(5) 0.0486(6) 0.1749(5) 0.0433(16) Uani 1 1 d . . .
H9' H 0.5526 -0.0433 0.1542 0.054 Uiso 1 1 calc R . .
B10' B 0.4755(5) 0.1223(6) 0.2245(5) 0.0475(17) Uani 1 1 d . . .
H10' H 0.4073 0.0800 0.2369 0.059 Uiso 1 1 calc R . .
B11' B 0.4739(5) 0.2647(6) 0.1843(5) 0.0471(17) Uani 1 1 d . . .
H11' H 0.4046 0.3189 0.1702 0.059 Uiso 1 1 calc R . .
B12' B 0.4866(5) 0.1542(6) 0.1036(5) 0.0457(17) Uani 1 1 d . . .
H12' H 0.4249 0.1327 0.0352 0.057 Uiso 1 1 calc R . .
C13 C 0.8015(4) 0.5873(5) 0.5459(5) 0.0468(15) Uani 1 1 d . . .
H13A H 0.7698 0.5466 0.5912 0.062 Uiso 1 1 calc R . .
H13B H 0.7497 0.5969 0.4818 0.062 Uiso 1 1 calc R . .
C14 C 0.8857(4) 0.5153(5) 0.5295(4) 0.0456(14) Uani 1 1 d . . .
H14A H 0.9436 0.5178 0.5896 0.061 Uiso 1 1 calc R . .
H14B H 0.9080 0.5469 0.4737 0.061 Uiso 1 1 calc R . .
C15 C 0.8535(4) 0.3928(5) 0.5066(4) 0.0419(14) Uani 1 1 d . . .
H15A H 0.8290 0.3630 0.5617 0.056 Uiso 1 1 calc R . .
H15B H 0.9134 0.3480 0.5046 0.056 Uiso 1 1 calc R . .
C16 C 0.7708(4) 0.3739(5) 0.4086(4) 0.0421(14) Uani 1 1 d . . .
H16A H 0.7089 0.4147 0.4107 0.056 Uiso 1 1 calc R . .
H16B H 0.7935 0.4044 0.3526 0.056 Uiso 1 1 calc R . .
C17 C 0.7485(4) 0.2481(5) 0.3931(4) 0.0428(14) Uani 1 1 d . . .
H17A H 0.8114 0.2094 0.3909 0.057 Uiso 1 1 calc R . .
H17B H 0.7299 0.2189 0.4518 0.057 Uiso 1 1 calc R . .

loop_
_atom_site_aniso_label
_atom_site_aniso_U_11
_atom_site_aniso_U_22
_atom_site_aniso_U_33
_atom_site_aniso_U_23
_atom_site_aniso_U_13
_atom_site_aniso_U_12
C1 0.046(3) 0.046(3) 0.026(3) -0.002(2) 0.010(2) 0.002(3)
C2 0.046(3) 0.051(4) 0.038(3) 0.002(3) -0.002(3) 0.000(3)
B3 0.052(4) 0.057(4) 0.048(4) -0.006(3) 0.020(3) 0.002(3)
B4 0.063(5) 0.062(5) 0.029(3) -0.002(3) 0.008(3) 0.004(4)
B5 0.038(4) 0.053(4) 0.046(4) -0.007(3) 0.005(3) 0.000(3)
B6 0.047(4) 0.053(4) 0.038(4) 0.005(3) 0.013(3) -0.002(3)
B7 0.057(5) 0.051(4) 0.068(5) -0.003(4) 0.014(4) 0.009(4)
B8 0.071(5) 0.056(5) 0.041(4) -0.016(3) 0.015(4) 0.001(4)
B9 0.054(4) 0.060(5) 0.043(4) -0.017(3) -0.009(3) 0.000(4)
B10 0.051(4) 0.053(5) 0.066(5) -0.003(4) 0.008(4) -0.005(4)
B11 0.051(4) 0.052(4) 0.062(5) 0.008(4) 0.006(4) 0.001(4)
B12 0.054(5) 0.056(5) 0.065(5) -0.016(4) -0.002(4) 0.002(4)
C1' 0.043(3) 0.041(3) 0.024(3) -0.002(2) 0.007(2) -0.001(2)
C2' 0.054(4) 0.040(3) 0.034(3) -0.001(2) 0.000(3) 0.008(3)
B3' 0.049(4) 0.056(4) 0.031(3) -0.003(3) 0.012(3) -0.008(3)
B4' 0.041(3) 0.046(4) 0.030(3) -0.007(3) 0.006(3) 0.003(3)
B5' 0.052(4) 0.038(3) 0.032(3) -0.002(3) 0.012(3) -0.003(3)
B6' 0.044(4) 0.047(4) 0.033(3) -0.001(3) 0.011(3) 0.000(3)
B7' 0.062(4) 0.050(4) 0.028(3) 0.003(3) 0.006(3) 0.003(3)
B8' 0.049(4) 0.056(4) 0.025(3) -0.006(3) 0.010(3) -0.008(3)
B9' 0.050(4) 0.045(4) 0.033(3) -0.002(3) 0.009(3) -0.008(3)
B10' 0.048(4) 0.053(4) 0.043(4) -0.006(3) 0.016(3) -0.003(3)
B11' 0.038(4) 0.054(4) 0.041(4) -0.010(3) -0.004(3) 0.008(3)
B12' 0.046(4) 0.049(4) 0.038(4) -0.010(3) 0.005(3) 0.000(3)
C13 0.046(3) 0.047(3) 0.049(3) -0.011(3) 0.015(3) -0.006(3)
C14 0.047(3) 0.050(4) 0.036(3) -0.006(3) 0.005(3) 0.006(3)
C15 0.043(3) 0.047(3) 0.032(3) -0.004(2) 0.005(2) -0.002(3)
C16 0.044(3) 0.051(3) 0.030(3) 0.003(2) 0.008(2) -0.003(3)
C17 0.048(3) 0.042(3) 0.032(3) -0.007(2) 0.002(2) -0.006(3)

loop_
_atom_type_symbol
_atom_type_description
_atom_type_scat_dispersion_real
_atom_type_scat_dispersion_imag
_atom_type_scat_source
C C 0.0033 0.0016 'International Tables Vol C Tables 4.2.6.8 and 6.1.1.4'
H H 0.0000 0.0000 'International Tables Vol C Tables 4.2.6.8 and 6.1.1.4'
B B 0.0013 0.0007 'International Tables Vol C Tables 4.2.6.8 and 6.1.1.4'

loop_
_geom_angle_atom_site_label_1
_geom_angle_atom_site_label_2
_geom_angle_atom_site_label_3
_geom_angle
_geom_angle_site_symmetry_1
_geom_angle_site_symmetry_3
_geom_angle_publ_flag
C13 C1 C2 116.6(5) . . ?
C13 C1 B4 121.4(5) . . ?
C2 C1 B4 110.2(5) . . ?
C13 C1 B5 124.4(5) . . ?
C2 C1 B5 109.9(5) . . ?
B4 C1 B5 63.2(4) . . ?
C13 C1 B3 114.5(5) . . ?
C2 C1 B3 60.7(4) . . ?
B4 C1 B3 62.2(4) . . ?
B5 C1 B3 114.0(5) . . ?
C13 C1 B6 118.3(5) . . ?
C2 C1 B6 60.6(4) . . ?
B4 C1 B6 114.4(5) . . ?
B5 C1 B6 62.3(4) . . ?
B3 C1 B6 113.1(5) . . ?
C1 C2 B3 62.2(4) . . ?
C1 C2 B11 112.6(5) . . ?
B3 C2 B11 114.6(5) . . ?
C1 C2 B6 62.4(4) . . ?
B3 C2 B6 115.9(5) . . ?
B11 C2 B6 63.1(4) . . ?
C1 C2 B7 112.0(5) . . ?
B3 C2 B7 61.8(4) . . ?
B11 C2 B7 63.2(5) . . ?
B6 C2 B7 115.8(5) . . ?
C2 B3 C1 57.1(4) . . ?
C2 B3 B7 59.3(4) . . ?
C1 B3 B7 105.9(5) . . ?
C2 B3 B8 105.1(5) . . ?
C1 B3 B8 105.5(5) . . ?
B7 B3 B8 60.3(5) . . ?
C2 B3 B4 104.0(5) . . ?
C1 B3 B4 58.2(4) . . ?
B7 B3 B4 108.9(6) . . ?
B8 B3 B4 60.8(4) . . ?
C1 B4 B3 59.6(4) . . ?
C1 B4 B9 104.8(5) . . ?
B3 B4 B9 106.9(6) . . ?
C1 B4 B8 105.6(5) . . ?
B3 B4 B8 59.4(4) . . ?
B9 B4 B8 59.6(4) . . ?
C1 B4 B5 58.8(4) . . ?
B3 B4 B5 108.3(5) . . ?
B9 B4 B5 59.9(4) . . ?
B8 B4 B5 108.1(6) . . ?
C1 B5 B10 105.2(5) . . ?
C1 B5 B6 59.2(4) . . ?
B10 B5 B6 59.9(4) . . ?
C1 B5 B9 104.0(5) . . ?
B10 B5 B9 59.9(4) . . ?
B6 B5 B9 107.3(5) . . ?
C1 B5 B4 57.9(4) . . ?
B10 B5 B4 108.0(5) . . ?
B6 B5 B4 107.5(5) . . ?
B9 B5 B4 59.9(4) . . ?
C2 B6 C1 57.0(4) . . ?
C2 B6 B10 104.3(5) . . ?
C1 B6 B10 104.8(5) . . ?
C2 B6 B11 58.5(4) . . ?
C1 B6 B11 104.7(5) . . ?
B10 B6 B11 59.9(4) . . ?
C2 B6 B5 104.1(5) . . ?
C1 B6 B5 58.5(4) . . ?
B10 B6 B5 60.0(4) . . ?
B11 B6 B5 107.7(5) . . ?
C2 B7 B3 58.9(4) . . ?
C2 B7 B8 104.8(5) . . ?
B3 B7 B8 60.2(4) . . ?
C2 B7 B12 104.0(5) . . ?
B3 B7 B12 108.2(6) . . ?
B8 B7 B12 60.2(5) . . ?
C2 B7 B11 58.2(4) . . ?
B3 B7 B11 108.1(5) . . ?
B8 B7 B11 108.1(6) . . ?
B12 B7 B11 59.8(5) . . ?
B3 B8 B7 59.5(4) . . ?
B3 B8 B12 107.5(5) . . ?
B7 B8 B12 60.1(5) . . ?
B3 B8 B9 107.5(5) . . ?
B7 B8 B9 107.5(6) . . ?
B12 B8 B9 59.6(5) . . ?
B3 B8 B4 59.8(4) . . ?
B7 B8 B4 107.4(5) . . ?
B12 B8 B4 107.7(5) . . ?
B9 B8 B4 60.1(4) . . ?
B12 B9 B8 60.0(5) . . ?
B12 B9 B10 61.0(5) . . ?
B8 B9 B10 109.2(5) . . ?
B12 B9 B4 108.2(5) . . ?
B8 B9 B4 60.3(4) . . ?
B10 B9 B4 108.2(5) . . ?
B12 B9 B5 108.8(5) . . ?
B8 B9 B5 108.9(5) . . ?
B10 B9 B5 59.8(4) . . ?
B4 B9 B5 60.2(4) . . ?
B6 B10 B11 60.1(4) . . ?
B6 B10 B5 60.1(4) . . ?
B11 B10 B5 107.9(5) . . ?
B6 B10 B9 107.8(5) . . ?
B11 B10 B9 106.8(6) . . ?
B5 B10 B9 60.3(4) . . ?
B6 B10 B12 107.5(5) . . ?
B11 B10 B12 59.5(4) . . ?
B5 B10 B12 107.5(6) . . ?
B9 B10 B12 59.0(5) . . ?
C2 B11 B12 104.2(6) . . ?
C2 B11 B10 104.4(5) . . ?
B12 B11 B10 60.9(5) . . ?
C2 B11 B6 58.4(4) . . ?
B12 B11 B6 108.6(5) . . ?
B10 B11 B6 60.0(4) . . ?
C2 B11 B7 58.6(4) . . ?
B12 B11 B7 59.6(5) . . ?
B10 B11 B7 108.5(6) . . ?
B6 B11 B7 108.2(5) . . ?
B9 B12 B7 107.8(6) . . ?
B9 B12 B8 60.4(5) . . ?
B7 B12 B8 59.8(5) . . ?
B9 B12 B11 107.6(6) . . ?
B7 B12 B11 60.6(5) . . ?
B8 B12 B11 108.4(6) . . ?
B9 B12 B10 59.9(5) . . ?
B7 B12 B10 108.2(6) . . ?
B8 B12 B10 108.6(6) . . ?
B11 B12 B10 59.6(4) . . ?
C17 C1' C2' 120.5(5) . . ?
C17 C1' B5' 120.3(5) . . ?
C2' C1' B5' 109.1(4) . . ?
C17 C1' B4' 121.0(5) . . ?
C2' C1' B4' 109.8(4) . . ?
B5' C1' B4' 62.1(4) . . ?
C17 C1' B3' 118.4(5) . . ?
C2' C1' B3' 61.2(4) . . ?
B5' C1' B3' 113.3(4) . . ?
B4' C1' B3' 62.3(4) . . ?
C17 C1' B6' 117.7(4) . . ?
C2' C1' B6' 60.1(4) . . ?
B5' C1' B6' 61.8(4) . . ?
B4' C1' B6' 112.7(4) . . ?
B3' C1' B6' 112.8(4) . . ?
C1' C2' B11' 112.7(5) . . ?
C1' C2' B7' 112.1(4) . . ?
B11' C2' B7' 63.0(4) . . ?
C1' C2' B6' 62.6(4) . . ?
B11' C2' B6' 62.5(4) . . ?
B7' C2' B6' 114.8(5) . . ?
C1' C2' B3' 61.5(3) . . ?
B11' C2' B3' 115.0(5) . . ?
B7' C2' B3' 62.6(4) . . ?
B6' C2' B3' 115.1(5) . . ?
C2' B3' C1' 57.3(3) . . ?
C2' B3' B8' 103.7(5) . . ?
C1' B3' B8' 105.4(5) . . ?
C2' B3' B7' 57.8(4) . . ?
C1' B3' B7' 104.8(5) . . ?
B8' B3' B7' 59.8(4) . . ?
C2' B3' B4' 103.9(5) . . ?
C1' B3' B4' 58.6(3) . . ?
B8' B3' B4' 60.5(4) . . ?
B7' B3' B4' 107.8(5) . . ?
C1' B4' B9' 105.4(5) . . ?
C1' B4' B5' 58.5(3) . . ?
B9' B4' B5' 60.6(4) . . ?
C1' B4' B8' 104.7(5) . . ?
B9' B4' B8' 60.0(4) . . ?
B5' B4' B8' 108.1(5) . . ?
C1' B4' B3' 59.2(3) . . ?
B9' B4' B3' 107.5(5) . . ?
B5' B4' B3' 107.8(5) . . ?
B8' B4' B3' 59.0(4) . . ?
C1' B5' B4' 59.4(4) . . ?
C1' B5' B6' 60.3(4) . . ?
B4' B5' B6' 109.3(5) . . ?
C1' B5' B9' 105.3(4) . . ?
B4' B5' B9' 59.6(4) . . ?
B6' B5' B9' 107.4(5) . . ?
C1' B5' B10' 106.1(5) . . ?
B4' B5' B10' 108.5(5) . . ?
B6' B5' B10' 59.2(4) . . ?
B9' B5' B10' 60.2(4) . . ?
C2' B6' C1' 57.3(3) . . ?
C2' B6' B10' 104.9(4) . . ?
C1' B6' B10' 105.4(4) . . ?
C2' B6' B11' 58.2(4) . . ?
C1' B6' B11' 105.0(4) . . ?
B10' B6' B11' 60.7(4) . . ?
C2' B6' B5' 103.7(4) . . ?
C1' B6' B5' 57.9(3) . . ?
B10' B6' B5' 60.7(4) . . ?
B11' B6' B5' 108.4(5) . . ?
C2' B7' B8' 104.8(5) . . ?
C2' B7' B12' 104.7(5) . . ?
B8' B7' B12' 60.0(4) . . ?
C2' B7' B11' 58.4(4) . . ?
B8' B7' B11' 108.5(5) . . ?
B12' B7' B11' 60.4(4) . . ?
C2' B7' B3' 59.6(4) . . ?
B8' B7' B3' 59.5(4) . . ?
B12' B7' B3' 107.9(5) . . ?
B11' B7' B3' 108.7(5) . . ?
B3' B8' B7' 60.7(4) . . ?
B3' B8' B12' 108.8(5) . . ?
B7' B8' B12' 60.0(4) . . ?
B3' B8' B9' 108.2(4) . . ?
B7' B8' B9' 107.9(5) . . ?
B12' B8' B9' 59.9(4) . . ?
B3' B8' B4' 60.5(4) . . ?
B7' B8' B4' 108.5(5) . . ?
B12' B8' B4' 107.9(4) . . ?
B9' B8' B4' 59.5(4) . . ?
B4' B9' B12' 108.6(5) . . ?
B4' B9' B8' 60.5(4) . . ?
B12' B9' B8' 59.7(4) . . ?
B4' B9' B5' 59.8(4) . . ?
B12' B9' B5' 108.1(5) . . ?
B8' B9' B5' 107.8(5) . . ?
B4' B9' B10' 108.6(5) . . ?
B12' B9' B10' 60.5(4) . . ?
B8' B9' B10' 108.3(5) . . ?
B5' B9' B10' 60.0(4) . . ?
B6' B10' B11' 59.8(4) . . ?
B6' B10' B5' 60.0(4) . . ?
B11' B10' B5' 107.2(5) . . ?
B6' B10' B9' 107.8(5) . . ?
B11' B10' B9' 106.9(5) . . ?
B5' B10' B9' 59.8(4) . . ?
B6' B10' B12' 107.5(5) . . ?
B11' B10' B12' 59.6(4) . . ?
B5' B10' B12' 106.8(5) . . ?
B9' B10' B12' 59.1(4) . . ?
C2' B11' B6' 59.3(4) . . ?
C2' B11' B7' 58.6(4) . . ?
B6' B11' B7' 108.5(5) . . ?
C2' B11' B12' 104.3(5) . . ?
B6' B11' B12' 108.0(5) . . ?
B7' B11' B12' 59.7(4) . . ?
C2' B11' B10' 104.8(5) . . ?
B6' B11' B10' 59.5(4) . . ?
B7' B11' B10' 108.4(5) . . ?
B12' B11' B10' 60.5(4) . . ?
B7' B12' B8' 59.9(4) . . ?
B7' B12' B9' 108.1(5) . . ?
B8' B12' B9' 60.3(4) . . ?
B7' B12' B11' 59.9(4) . . ?
B8' B12' B11' 108.0(5) . . ?
B9' B12' B11' 108.0(5) . . ?
B7' B12' B10' 108.0(5) . . ?
B8' B12' B10' 108.7(5) . . ?
B9' B12' B10' 60.4(4) . . ?
B11' B12' B10' 59.8(4) . . ?
C14 C13 C1 114.5(5) . . ?
C13 C14 C15 112.1(5) . . ?
C14 C15 C16 115.3(5) . . ?
C17 C16 C15 109.8(5) . . ?
C1' C17 C16 116.8(5) . . ?

loop_
_geom_bond_atom_site_label_1
_geom_bond_atom_site_label_2
_geom_bond_distance
_geom_bond_site_symmetry_2
_geom_bond_publ_flag
C1 C13 1.515(8) . ?
C1 C2 1.596(8) . ?
C1 B4 1.657(8) . ?
C1 B5 1.673(9) . ?
C1 B3 1.683(8) . ?
C1 B6 1.685(9) . ?
C2 B3 1.658(9) . ?
C2 B11 1.657(10) . ?
C2 B6 1.657(9) . ?
C2 B7 1.665(10) . ?
B3 B7 1.706(11) . ?
B3 B8 1.719(10) . ?
B3 B4 1.726(10) . ?
B4 B9 1.740(11) . ?
B4 B8 1.743(11) . ?
B4 B5 1.746(10) . ?
B5 B10 1.733(11) . ?
B5 B6 1.736(9) . ?
B5 B9 1.741(10) . ?
B6 B10 1.732(10) . ?
B6 B11 1.734(11) . ?
B7 B8 1.720(11) . ?
B7 B12 1.725(11) . ?
B7 B11 1.741(11) . ?
B8 B12 1.726(12) . ?
B8 B9 1.732(11) . ?
B9 B12 1.719(11) . ?
B9 B10 1.735(11) . ?
B10 B11 1.731(11) . ?
B10 B12 1.753(11) . ?
B11 B12 1.728(11) . ?
C1' C17 1.487(7) . ?
C1' C2' 1.617(7) . ?
C1' B5' 1.663(8) . ?
C1' B4' 1.678(8) . ?
C1' B3' 1.688(8) . ?
C1' B6' 1.707(8) . ?
C2' B11' 1.649(9) . ?
C2' B7' 1.652(8) . ?
C2' B6' 1.668(9) . ?
C2' B3' 1.683(9) . ?
B3' B8' 1.714(9) . ?
B3' B7' 1.734(10) . ?
B3' B4' 1.740(10) . ?
B4' B9' 1.721(9) . ?
B4' B5' 1.724(9) . ?
B4' B8' 1.740(9) . ?
B5' B6' 1.731(9) . ?
B5' B9' 1.739(9) . ?
B5' B10' 1.743(10) . ?
B6' B10' 1.717(9) . ?
B6' B11' 1.721(9) . ?
B7' B8' 1.719(10) . ?
B7' B12' 1.720(10) . ?
B7' B11' 1.724(10) . ?
B8' B12' 1.721(10) . ?
B8' B9' 1.731(9) . ?
B9' B12' 1.724(10) . ?
B9' B10' 1.746(10) . ?
B10' B11' 1.737(10) . ?
B10' B12' 1.749(9) . ?
B11' B12' 1.733(9) . ?
C13 C14 1.479(8) . ?
C14 C15 1.491(8) . ?
C15 C16 1.511(7) . ?
C16 C17 1.491(8) . ?
